data_1562695
loop_
_publ_author_name
'Metzelaars, Marvin'
'Schneider, Claus M.'
'Rawson, Jeff'
'B\"urgler, Daniel E.'
'Sanz, Sergio'
'Matthes, Frank'
'K\"ogerler, Paul'
'Hattori, Takuma'
'Schleicher, Sebastian'
'Borca, Bogdana'

_publ_section_title
;
 Cyclophane with Eclipsed Pyrene Units Enables Construction of Spin
 Interfaces with Chemical Accuracy
;
_journal_name_full 'Chemical Science'
_journal_paper_doi 10.1039/D1SC01036K
_journal_year 2021
_chemical_formula_moiety 'C52 H32 Fe2'
_chemical_formula_sum 'C52 H32 Fe2'
_chemical_formula_weight 768.47
_space_group_crystal_system monoclinic
_space_group_IT_number 14
_space_group_name_Hall '-P 2ybc'
_space_group_name_H-M_alt 'P 1 21/c 1'
_atom_sites_solution_hydrogens geom
_atom_sites_solution_primary dual
_audit_creation_date 2020-07-01
_audit_creation_method
;
Olex2 1.3
(compiled 2020.02.04 svn.rd84adfe8 for OlexSys, GUI svn.r6032)
;
_audit_update_record
;
2021-01-18 deposited with the CCDC.	2021-05-13 downloaded from the CCDC.
;
_cell_angle_alpha 90
_cell_angle_beta 94.840(2)
_cell_angle_gamma 90
_cell_formula_units_Z 2
_cell_length_a 10.6986(3)
_cell_length_b 10.1128(2)
_cell_length_c 15.0273(4)
_cell_measurement_reflns_used 7035
_cell_measurement_temperature 101(3)
_cell_measurement_theta_max 28.0680
_cell_measurement_theta_min 3.3780
_cell_volume 1620.05(7)
_computing_cell_refinement 'CrysAlisPro 1.171.40.53 (Rigaku OD, 2019)'
_computing_data_collection 'CrysAlisPro 1.171.40.53 (Rigaku OD, 2019)'
_computing_data_reduction 'CrysAlisPro 1.171.40.53 (Rigaku OD, 2019)'
_computing_molecular_graphics 'Olex2 1.3 (Dolomanov et al., 2009)'
_computing_publication_material 'Olex2 1.3 (Dolomanov et al., 2009)'
_computing_structure_refinement 'SHELXL 2018/3 (Sheldrick, 2018)'
_computing_structure_solution 'ShelXT 2018/2 (Sheldrick, 2018)'
_diffrn_ambient_environment N~2~
_diffrn_ambient_temperature 101(3)
_diffrn_detector 'CCD plate'
_diffrn_detector_area_resol_mean 10.4623
_diffrn_detector_type Atlas
_diffrn_measured_fraction_theta_full 0.998
_diffrn_measured_fraction_theta_max 0.947
_diffrn_measurement_details
;
List of Runs (angles in degrees, time in seconds):

  # Type    Start    End  Width  t~exp~   \w     \q     \k     \f   Frames
#--------------------------------------------------------------------------
  1  \w    -50.00  70.00   0.40   20.00    --  -13.90  77.00  60.00  300
  2  \w    -22.00  98.00   0.40   20.00    --   14.37  77.00 -30.00  300
  3  \w    -22.00  98.00   0.40   20.00    --   14.37  77.00  30.00  300
  4  \w    -22.00  98.00   0.40   20.00    --   14.37  77.00-180.00  300
  5  \w   -107.00 -57.00   0.40   20.00    --  -13.90-178.00  30.00  125
  6  \w   -105.00 -55.00   0.40   20.00    --  -13.90 178.00 150.00  125
  7  \w    -20.00  58.00   0.40   20.00    --   14.37 -99.00  30.00  195
  8  \w    -20.00  58.00   0.40   20.00    --   14.37 -99.00-180.00  195
  9  \w    -64.00  46.00   0.40   20.00    --   14.37 -57.00 -90.00  275
 10  \w     34.00 104.00   0.40   20.00    --   14.37-178.00  30.00  175
;
_diffrn_measurement_device 'four-circle diffractometer'
_diffrn_measurement_device_type 'SuperNova, Dual, Cu at home/near, Atlas'
_diffrn_measurement_method '\w scans'
_diffrn_orient_matrix_type 'CrysAlisPro convention (1999,Acta A55,543-557)'
_diffrn_orient_matrix_UB_11 -0.0067031000
_diffrn_orient_matrix_UB_12 0.0536334000
_diffrn_orient_matrix_UB_13 0.0296498000
_diffrn_orient_matrix_UB_21 -0.0518090000
_diffrn_orient_matrix_UB_22 -0.0321917000
_diffrn_orient_matrix_UB_23 0.0170775000
_diffrn_orient_matrix_UB_31 0.0412054000
_diffrn_orient_matrix_UB_32 -0.0317655000
_diffrn_orient_matrix_UB_33 0.0327408000
_diffrn_radiation_monochromator mirror
_diffrn_radiation_probe x-ray
_diffrn_radiation_type 'Mo K\a'
_diffrn_radiation_wavelength 0.71073
_diffrn_reflns_av_R_equivalents 0.1170
_diffrn_reflns_av_unetI/netI 0.0857
_diffrn_reflns_Laue_measured_fraction_full 0.998
_diffrn_reflns_Laue_measured_fraction_max 0.947
_diffrn_reflns_limit_h_max 14
_diffrn_reflns_limit_h_min -14
_diffrn_reflns_limit_k_max 13
_diffrn_reflns_limit_k_min -13
_diffrn_reflns_limit_l_max 19
_diffrn_reflns_limit_l_min -19
_diffrn_reflns_number 34892
_diffrn_reflns_point_group_measured_fraction_full 0.998
_diffrn_reflns_point_group_measured_fraction_max 0.947
_diffrn_reflns_theta_full 25.242
_diffrn_reflns_theta_max 29.296
_diffrn_reflns_theta_min 3.162
_diffrn_source 'micro-focus sealed X-ray tube'
_diffrn_source_type 'SuperNova (Mo) X-ray Source'
_diffrn_standards_number 0
_exptl_absorpt_coefficient_mu 0.938
_exptl_absorpt_correction_T_max 1.000
_exptl_absorpt_correction_T_min 0.892
_exptl_absorpt_correction_type gaussian
_exptl_absorpt_process_details
;
CrysAlisPro 1.171.40.53 (Rigaku Oxford Diffraction, 2019)
Numerical absorption correction based on gaussian integration over
			a multifaceted crystal model
;
_exptl_crystal_colour 'clear reddish orange'
_exptl_crystal_colour_lustre clear
_exptl_crystal_colour_modifier reddish
_exptl_crystal_colour_primary orange
_exptl_crystal_density_diffrn 1.575
_exptl_crystal_description block
_exptl_crystal_F_000 792
_exptl_crystal_recrystallization_method Sublimation
_exptl_crystal_size_max 0.109
_exptl_crystal_size_mid 0.068
_exptl_crystal_size_min 0.039
_refine_diff_density_max 0.653
_refine_diff_density_min -0.517
_refine_diff_density_rms 0.109
_refine_ls_extinction_method none
_refine_ls_goodness_of_fit_ref 1.025
_refine_ls_hydrogen_treatment constr
_refine_ls_matrix_type full
_refine_ls_number_parameters 244
_refine_ls_number_reflns 4196
_refine_ls_number_restraints 0
_refine_ls_restrained_S_all 1.025
_refine_ls_R_factor_all 0.0968
_refine_ls_R_factor_gt 0.0483
_refine_ls_shift/su_max 0.001
_refine_ls_shift/su_mean 0.000
_refine_ls_structure_factor_coef Fsqd
_refine_ls_weighting_details 'w=1/[\s^2^(Fo^2^)+(0.0447P)^2^+1.1864P] where P=(Fo^2^+2Fc^2^)/3'
_refine_ls_weighting_scheme calc
_refine_ls_wR_factor_gt 0.0964
_refine_ls_wR_factor_ref 0.1180
_reflns_Friedel_coverage 0.000
_reflns_number_gt 2805
_reflns_number_total 4196
_reflns_threshold_expression 'I > 2\s(I)'
_cod_data_source_file d1sc01036k2.cif
_cod_data_source_block exo_4111_abs
_cod_database_code 1562695
_shelx_shelxl_version_number 2018/3
_shelx_space_group_comment
;
The symmetry employed for this shelxl refinement is uniquely defined
by the following loop, which should always be used as a source of
symmetry information in preference to the above space-group names.
They are only intended as comments.
;
_olex2_refinement_description
;
1. Fixed Uiso
 At 1.2 times of:
  All C(H) groups
2.a Aromatic/amide H refined with riding coordinates:
 C1(H1), C3(H3), C4(H4), C5(H5), C6(H6), C8(H8), C9(H9), C10(H10), C18(H18),
 C19(H19), C20(H20), C21(H21), C23(H23), C24(H24), C25(H25), C26(H26)
;

loop_
_space_group_symop_operation_xyz
'x, y, z'
'-x, y+1/2, -z+1/2'
'-x, -y, -z'
'x, -y-1/2, z-1/2'

loop_
_atom_site_label
_atom_site_type_symbol
_atom_site_fract_x
_atom_site_fract_y
_atom_site_fract_z
_atom_site_U_iso_or_equiv
_atom_site_adp_type
_atom_site_occupancy
_atom_site_site_symmetry_order
_atom_site_calc_flag
_atom_site_refinement_flags_posn
_atom_site_refinement_flags_adp
_atom_site_refinement_flags_occupancy
_atom_site_disorder_assembly
_atom_site_disorder_group
Fe01 Fe 0.12893(4) 0.57362(4) 0.16211(3) 0.01198(13) Uani 1 1 d . . . . .
C1 C 0.8346(3) 0.4283(3) 0.56883(18) 0.0150(6) Uani 1 1 d . . . . .
H1 H 0.909549 0.475394 0.574708 0.018 Uiso 1 1 calc R U . . .
C2 C 0.8073(3) 0.3415(3) 0.63670(18) 0.0135(6) Uani 1 1 d . . . . .
C3 C 0.6957(3) 0.2684(3) 0.62628(18) 0.0158(6) Uani 1 1 d . . . . .
H3 H 0.677323 0.209018 0.670578 0.019 Uiso 1 1 calc R U . . .
C4 C 0.4954(3) 0.2115(3) 0.53967(19) 0.0185(6) Uani 1 1 d . . . . .
H4 H 0.477079 0.150537 0.583061 0.022 Uiso 1 1 calc R U . . .
C5 C 0.4122(3) 0.2300(3) 0.46824(19) 0.0176(6) Uani 1 1 d . . . . .
H5 H 0.337722 0.182092 0.463564 0.021 Uiso 1 1 calc R U . . .
C6 C 0.3511(2) 0.3461(3) 0.32499(18) 0.0143(6) Uani 1 1 d . . . . .
H6 H 0.275145 0.300974 0.320198 0.017 Uiso 1 1 calc R U . . .
C7 C 0.3768(3) 0.4357(3) 0.25813(18) 0.0146(6) Uani 1 1 d . . . . .
C8 C 0.4906(3) 0.5046(3) 0.26654(18) 0.0149(6) Uani 1 1 d . . . . .
H8 H 0.508149 0.564477 0.222329 0.018 Uiso 1 1 calc R U . . .
C9 C 0.6949(3) 0.5581(3) 0.35083(19) 0.0166(6) Uani 1 1 d . . . . .
H9 H 0.714082 0.618568 0.307402 0.020 Uiso 1 1 calc R U . . .
C10 C 0.7769(3) 0.5396(3) 0.42342(19) 0.0162(6) Uani 1 1 d . . . . .
H10 H 0.850788 0.588414 0.428887 0.019 Uiso 1 1 calc R U . . .
C11 C 0.6112(3) 0.2831(3) 0.55059(18) 0.0148(6) Uani 1 1 d . . . . .
C12 C 0.4368(3) 0.3225(3) 0.39916(18) 0.0144(6) Uani 1 1 d . . . . .
C13 C 0.5785(3) 0.4857(3) 0.33949(18) 0.0139(6) Uani 1 1 d . . . . .
C14 C 0.7527(3) 0.4468(3) 0.49219(18) 0.0134(6) Uani 1 1 d . . . . .
C15 C 0.6391(2) 0.3735(3) 0.48271(18) 0.0125(6) Uani 1 1 d . . . . .
C16 C 0.5520(3) 0.3931(3) 0.40715(18) 0.0132(6) Uani 1 1 d . . . . .
C17 C 0.8912(3) 0.3287(3) 0.71933(18) 0.0141(6) Uani 1 1 d . . . . .
C18 C 0.9991(3) 0.4092(3) 0.74498(18) 0.0150(6) Uani 1 1 d . . . . .
H18 H 1.029218 0.477870 0.711607 0.018 Uiso 1 1 calc R U . . .
C19 C 1.0520(3) 0.3659(3) 0.83000(19) 0.0167(6) Uani 1 1 d . . . . .
H19 H 1.122985 0.400861 0.861491 0.020 Uiso 1 1 calc R U . . .
C20 C 0.9776(3) 0.2601(3) 0.85857(19) 0.0186(6) Uani 1 1 d . . . . .
H20 H 0.991350 0.213794 0.911971 0.022 Uiso 1 1 calc R U . . .
C21 C 0.8780(3) 0.2373(3) 0.79097(18) 0.0159(6) Uani 1 1 d . . . . .
H21 H 0.815192 0.174063 0.793026 0.019 Uiso 1 1 calc R U . . .
C22 C 0.2870(2) 0.4543(3) 0.17909(18) 0.0139(6) Uani 1 1 d . . . . .
C23 C 0.1759(3) 0.3787(3) 0.15463(18) 0.0144(6) Uani 1 1 d . . . . .
H23 H 0.144498 0.311161 0.188376 0.017 Uiso 1 1 calc R U . . .
C24 C 0.1220(3) 0.4234(3) 0.07105(18) 0.0159(6) Uani 1 1 d . . . . .
H24 H 0.049975 0.389809 0.040088 0.019 Uiso 1 1 calc R U . . .
C25 C 0.1975(3) 0.5292(3) 0.04231(18) 0.0159(6) Uani 1 1 d . . . . .
H25 H 0.183243 0.576494 -0.010650 0.019 Uiso 1 1 calc R U . . .
C26 C 0.2981(3) 0.5495(3) 0.10897(18) 0.0147(6) Uani 1 1 d . . . . .
H26 H 0.360475 0.613301 0.107498 0.018 Uiso 1 1 calc R U . . .

loop_
_atom_site_aniso_label
_atom_site_aniso_U_11
_atom_site_aniso_U_22
_atom_site_aniso_U_33
_atom_site_aniso_U_23
_atom_site_aniso_U_13
_atom_site_aniso_U_12
Fe01 0.0105(2) 0.0127(2) 0.0126(2) -0.00024(16) 0.00019(14) 0.00118(16)
C1 0.0112(13) 0.0172(14) 0.0161(14) -0.0023(12) -0.0016(11) 0.0000(12)
C2 0.0126(13) 0.0143(14) 0.0135(14) -0.0033(11) 0.0002(11) 0.0029(11)
C3 0.0174(15) 0.0172(15) 0.0131(14) -0.0009(11) 0.0037(11) -0.0016(12)
C4 0.0184(15) 0.0220(16) 0.0152(15) 0.0042(12) 0.0020(12) -0.0050(12)
C5 0.0119(14) 0.0199(16) 0.0209(15) 0.0007(12) 0.0005(12) -0.0039(12)
C6 0.0097(14) 0.0186(15) 0.0147(14) -0.0011(11) 0.0008(11) -0.0010(11)
C7 0.0132(13) 0.0151(14) 0.0151(14) -0.0035(11) -0.0014(11) 0.0039(11)
C8 0.0171(15) 0.0123(14) 0.0154(15) 0.0016(11) 0.0011(12) 0.0011(11)
C9 0.0164(14) 0.0140(15) 0.0195(15) 0.0032(12) 0.0028(11) -0.0016(12)
C10 0.0136(14) 0.0156(15) 0.0191(15) -0.0014(11) -0.0002(12) -0.0041(11)
C11 0.0138(14) 0.0157(15) 0.0148(14) -0.0016(11) 0.0015(11) 0.0009(11)
C12 0.0122(14) 0.0162(15) 0.0149(14) -0.0024(11) 0.0008(11) 0.0033(11)
C13 0.0147(14) 0.0109(14) 0.0161(15) -0.0007(11) 0.0011(11) 0.0037(11)
C14 0.0127(13) 0.0136(14) 0.0140(14) -0.0019(11) 0.0019(11) 0.0025(11)
C15 0.0116(13) 0.0132(14) 0.0127(14) -0.0034(11) 0.0011(11) 0.0008(11)
C16 0.0100(13) 0.0141(14) 0.0156(14) -0.0033(11) 0.0008(11) 0.0027(10)
C17 0.0132(14) 0.0151(14) 0.0141(14) -0.0017(11) 0.0008(11) 0.0028(11)
C18 0.0124(13) 0.0187(15) 0.0142(14) -0.0007(11) 0.0029(11) 0.0012(11)
C19 0.0105(14) 0.0205(15) 0.0187(15) -0.0062(12) -0.0010(11) 0.0059(12)
C20 0.0216(16) 0.0156(15) 0.0174(15) -0.0020(12) -0.0048(12) 0.0090(12)
C21 0.0178(15) 0.0117(14) 0.0175(15) -0.0021(11) -0.0019(11) 0.0010(11)
C22 0.0099(13) 0.0175(15) 0.0141(14) -0.0030(11) 0.0006(11) 0.0023(11)
C23 0.0123(13) 0.0139(14) 0.0169(15) -0.0015(11) 0.0002(11) 0.0022(11)
C24 0.0135(14) 0.0178(15) 0.0160(14) -0.0045(12) -0.0020(11) 0.0036(12)
C25 0.0157(14) 0.0216(15) 0.0106(14) -0.0012(11) 0.0021(11) 0.0010(12)
C26 0.0140(14) 0.0184(15) 0.0123(14) 0.0000(11) 0.0050(11) -0.0002(11)

loop_
_atom_type_symbol
_atom_type_description
_atom_type_scat_dispersion_real
_atom_type_scat_dispersion_imag
_atom_type_scat_source
C C 0.0033 0.0016 'International Tables Vol C Tables 4.2.6.8 and 6.1.1.4'
H H 0.0000 0.0000 'International Tables Vol C Tables 4.2.6.8 and 6.1.1.4'
Fe Fe 0.3463 0.8444 'International Tables Vol C Tables 4.2.6.8 and 6.1.1.4'

loop_
_exptl_crystal_face_index_h
_exptl_crystal_face_index_k
_exptl_crystal_face_index_l
_exptl_crystal_face_perp_dist
2 -9 -16 0.0508
-9 9 -10 0.0254
15 2 0 0.0047
9 -10 9 0.0462
-9 9 13 0.0084
-15 -1 3 0.0271

loop_
_geom_angle_atom_site_label_1
_geom_angle_atom_site_label_2
_geom_angle_atom_site_label_3
_geom_angle
_geom_angle_site_symmetry_1
_geom_angle_site_symmetry_3
_geom_angle_publ_flag
C17 Fe01 C22 108.39(11) 3_666 . ?
C18 Fe01 C17 40.98(11) 3_666 3_666 ?
C18 Fe01 C22 123.47(11) 3_666 . ?
C18 Fe01 C25 158.17(11) 3_666 . ?
C18 Fe01 C26 159.90(11) 3_666 . ?
C19 Fe01 C17 68.79(11) 3_666 3_666 ?
C19 Fe01 C18 40.72(11) 3_666 3_666 ?
C19 Fe01 C22 158.91(12) 3_666 . ?
C19 Fe01 C25 121.83(11) 3_666 . ?
C19 Fe01 C26 158.24(11) 3_666 . ?
C20 Fe01 C17 68.86(11) 3_666 3_666 ?
C20 Fe01 C18 68.66(12) 3_666 3_666 ?
C20 Fe01 C19 40.76(12) 3_666 3_666 ?
C20 Fe01 C21 40.94(11) 3_666 3_666 ?
C20 Fe01 C22 159.48(12) 3_666 . ?
C20 Fe01 C24 121.54(11) 3_666 . ?
C20 Fe01 C25 106.46(12) 3_666 . ?
C20 Fe01 C26 122.55(12) 3_666 . ?
C21 Fe01 C17 40.90(11) 3_666 3_666 ?
C21 Fe01 C18 68.81(11) 3_666 3_666 ?
C21 Fe01 C19 68.75(12) 3_666 3_666 ?
C21 Fe01 C22 123.70(11) 3_666 . ?
C21 Fe01 C24 158.14(11) 3_666 . ?
C21 Fe01 C25 122.32(12) 3_666 . ?
C21 Fe01 C26 107.73(12) 3_666 . ?
C23 Fe01 C17 123.66(11) . 3_666 ?
C23 Fe01 C18 107.59(11) . 3_666 ?
C23 Fe01 C19 122.10(12) . 3_666 ?
C23 Fe01 C20 157.69(11) . 3_666 ?
C23 Fe01 C21 160.13(11) . 3_666 ?
C23 Fe01 C22 40.81(11) . . ?
C23 Fe01 C24 40.46(11) . . ?
C23 Fe01 C25 68.40(12) . . ?
C23 Fe01 C26 68.55(11) . . ?
C24 Fe01 C17 159.06(12) . 3_666 ?
C24 Fe01 C18 122.17(11) . 3_666 ?
C24 Fe01 C19 106.29(11) . 3_666 ?
C24 Fe01 C22 68.47(11) . . ?
C24 Fe01 C25 40.88(11) . . ?
C24 Fe01 C26 68.55(11) . . ?
C25 Fe01 C17 159.04(11) . 3_666 ?
C25 Fe01 C22 68.44(11) . . ?
C25 Fe01 C26 40.56(11) . . ?
C26 Fe01 C17 123.51(11) . 3_666 ?
C26 Fe01 C22 40.79(11) . . ?
C2 C1 H1 119.0 . . ?
C2 C1 C14 122.1(3) . . ?
C14 C1 H1 119.0 . . ?
C1 C2 C3 118.6(2) . . ?
C1 C2 C17 121.4(2) . . ?
C3 C2 C17 120.0(3) . . ?
C2 C3 H3 119.3 . . ?
C11 C3 C2 121.4(3) . . ?
C11 C3 H3 119.3 . . ?
C5 C4 H4 119.1 . . ?
C5 C4 C11 121.8(3) . . ?
C11 C4 H4 119.1 . . ?
C4 C5 H5 119.5 . . ?
C4 C5 C12 121.1(3) . . ?
C12 C5 H5 119.5 . . ?
C7 C6 H6 119.1 . . ?
C7 C6 C12 121.8(3) . . ?
C12 C6 H6 119.1 . . ?
C6 C7 C8 118.7(2) . . ?
C6 C7 C22 120.5(2) . . ?
C8 C7 C22 120.8(3) . . ?
C7 C8 H8 119.1 . . ?
C13 C8 C7 121.8(3) . . ?
C13 C8 H8 119.1 . . ?
C10 C9 H9 119.3 . . ?
C10 C9 C13 121.3(3) . . ?
C13 C9 H9 119.3 . . ?
C9 C10 H10 119.1 . . ?
C9 C10 C14 121.8(3) . . ?
C14 C10 H10 119.1 . . ?
C3 C11 C4 122.1(3) . . ?
C3 C11 C15 119.4(3) . . ?
C15 C11 C4 118.4(2) . . ?
C6 C12 C5 122.5(3) . . ?
C6 C12 C16 119.0(3) . . ?
C16 C12 C5 118.5(2) . . ?
C8 C13 C9 122.8(3) . . ?
C8 C13 C16 119.2(3) . . ?
C16 C13 C9 118.0(2) . . ?
C1 C14 C10 122.8(3) . . ?
C1 C14 C15 118.9(2) . . ?
C15 C14 C10 118.2(2) . . ?
C11 C15 C14 119.6(2) . . ?
C11 C15 C16 120.0(2) . . ?
C14 C15 C16 120.3(2) . . ?
C12 C16 C13 119.5(2) . . ?
C12 C16 C15 120.2(3) . . ?
C15 C16 C13 120.3(2) . . ?
C2 C17 Fe01 125.74(19) . 3_666 ?
C18 C17 Fe01 68.76(15) . 3_666 ?
C18 C17 C2 126.4(3) . . ?
C21 C17 Fe01 68.67(15) . 3_666 ?
C21 C17 C2 126.6(3) . . ?
C21 C17 C18 106.9(2) . . ?
Fe01 C18 H18 126.0 3_666 . ?
C17 C18 Fe01 70.26(16) . 3_666 ?
C17 C18 H18 125.8 . . ?
C19 C18 Fe01 69.58(16) . 3_666 ?
C19 C18 C17 108.4(2) . . ?
C19 C18 H18 125.8 . . ?
Fe01 C19 H19 126.4 3_666 . ?
C18 C19 Fe01 69.71(15) . 3_666 ?
C18 C19 H19 125.9 . . ?
C18 C19 C20 108.2(2) . . ?
C20 C19 Fe01 69.52(16) . 3_666 ?
C20 C19 H19 125.9 . . ?
Fe01 C20 H20 126.3 3_666 . ?
C19 C20 Fe01 69.71(15) . 3_666 ?
C19 C20 H20 126.0 . . ?
C19 C20 C21 108.1(2) . . ?
C21 C20 Fe01 69.57(15) . 3_666 ?
C21 C20 H20 126.0 . . ?
Fe01 C21 H21 125.8 3_666 . ?
C17 C21 Fe01 70.42(15) . 3_666 ?
C17 C21 H21 125.8 . . ?
C20 C21 Fe01 69.49(15) . 3_666 ?
C20 C21 C17 108.4(2) . . ?
C20 C21 H21 125.8 . . ?
C7 C22 Fe01 129.9(2) . . ?
C23 C22 Fe01 68.26(15) . . ?
C23 C22 C7 127.4(3) . . ?
C23 C22 C26 106.7(2) . . ?
C26 C22 Fe01 68.79(15) . . ?
C26 C22 C7 125.9(2) . . ?
Fe01 C23 H23 125.3 . . ?
C22 C23 Fe01 70.93(16) . . ?
C22 C23 H23 125.5 . . ?
C24 C23 Fe01 69.85(16) . . ?
C24 C23 C22 108.9(3) . . ?
C24 C23 H23 125.5 . . ?
Fe01 C24 H24 126.0 . . ?
C23 C24 Fe01 69.69(16) . . ?
C23 C24 H24 126.0 . . ?
C23 C24 C25 108.1(2) . . ?
C25 C24 Fe01 69.86(16) . . ?
C25 C24 H24 126.0 . . ?
Fe01 C25 H25 126.4 . . ?
C24 C25 Fe01 69.26(16) . . ?
C24 C25 H25 126.0 . . ?
C26 C25 Fe01 69.86(15) . . ?
C26 C25 C24 108.0(2) . . ?
C26 C25 H25 126.0 . . ?
Fe01 C26 H26 125.8 . . ?
C22 C26 Fe01 70.42(15) . . ?
C22 C26 H26 125.8 . . ?
C25 C26 Fe01 69.58(16) . . ?
C25 C26 C22 108.4(2) . . ?
C25 C26 H26 125.8 . . ?

loop_
_geom_bond_atom_site_label_1
_geom_bond_atom_site_label_2
_geom_bond_distance
_geom_bond_site_symmetry_2
_geom_bond_publ_flag
Fe01 C17 2.065(3) 3_666 ?
Fe01 C18 2.044(3) 3_666 ?
Fe01 C19 2.043(3) 3_666 ?
Fe01 C20 2.040(3) 3_666 ?
Fe01 C21 2.041(3) 3_666 ?
Fe01 C22 2.076(3) . ?
Fe01 C23 2.040(3) . ?
Fe01 C24 2.042(3) . ?
Fe01 C25 2.050(3) . ?
Fe01 C26 2.054(3) . ?
C1 H1 0.9300 . ?
C1 C2 1.395(4) . ?
C1 C14 1.399(4) . ?
C2 C3 1.402(4) . ?
C2 C17 1.475(4) . ?
C3 H3 0.9300 . ?
C3 C11 1.400(4) . ?
C4 H4 0.9300 . ?
C4 C5 1.348(4) . ?
C4 C11 1.433(4) . ?
C5 H5 0.9300 . ?
C5 C12 1.438(4) . ?
C6 H6 0.9300 . ?
C6 C7 1.397(4) . ?
C6 C12 1.403(4) . ?
C7 C8 1.399(4) . ?
C7 C22 1.476(4) . ?
C8 H8 0.9300 . ?
C8 C13 1.396(4) . ?
C9 H9 0.9300 . ?
C9 C10 1.353(4) . ?
C9 C13 1.442(4) . ?
C10 H10 0.9300 . ?
C10 C14 1.435(4) . ?
C11 C15 1.420(4) . ?
C12 C16 1.420(4) . ?
C13 C16 1.428(4) . ?
C14 C15 1.421(4) . ?
C15 C16 1.421(4) . ?
C17 C18 1.438(4) . ?
C17 C21 1.435(4) . ?
C18 H18 0.9300 . ?
C18 C19 1.422(4) . ?
C19 H19 0.9300 . ?
C19 C20 1.422(4) . ?
C20 H20 0.9300 . ?
C20 C21 1.427(4) . ?
C21 H21 0.9300 . ?
C22 C23 1.435(4) . ?
C22 C26 1.439(4) . ?
C23 H23 0.9300 . ?
C23 C24 1.411(4) . ?
C24 H24 0.9300 . ?
C24 C25 1.429(4) . ?
C25 H25 0.9300 . ?
C25 C26 1.422(4) . ?
C26 H26 0.9300 . ?

loop_
_geom_torsion_atom_site_label_1
_geom_torsion_atom_site_label_2
_geom_torsion_atom_site_label_3
_geom_torsion_atom_site_label_4
_geom_torsion
_geom_torsion_site_symmetry_1
_geom_torsion_site_symmetry_2
_geom_torsion_site_symmetry_3
_geom_torsion_site_symmetry_4
_geom_torsion_publ_flag
Fe01 C17 C18 C19 59.32(19) 3_666 . . . ?
Fe01 C17 C21 C20 -59.34(19) 3_666 . . . ?
Fe01 C18 C19 C20 59.05(19) 3_666 . . . ?
Fe01 C19 C20 C21 59.20(19) 3_666 . . . ?
Fe01 C20 C21 C17 59.92(19) 3_666 . . . ?
Fe01 C22 C23 C24 59.74(19) . . . . ?
Fe01 C22 C26 C25 -59.46(19) . . . . ?
Fe01 C23 C24 C25 59.55(19) . . . . ?
Fe01 C24 C25 C26 59.34(19) . . . . ?
Fe01 C25 C26 C22 59.98(19) . . . . ?
C1 C2 C3 C11 -1.2(4) . . . . ?
C1 C2 C17 Fe01 95.7(3) . . . 3_666 ?
C1 C2 C17 C18 7.1(4) . . . . ?
C1 C2 C17 C21 -175.6(3) . . . . ?
C1 C14 C15 C11 -0.2(4) . . . . ?
C1 C14 C15 C16 177.9(2) . . . . ?
C2 C1 C14 C10 177.4(3) . . . . ?
C2 C1 C14 C15 -0.9(4) . . . . ?
C2 C3 C11 C4 -178.6(3) . . . . ?
C2 C3 C11 C15 0.2(4) . . . . ?
C2 C17 C18 Fe01 119.5(3) . . . 3_666 ?
C2 C17 C18 C19 178.8(3) . . . . ?
C2 C17 C21 Fe01 -119.4(3) . . . 3_666 ?
C2 C17 C21 C20 -178.8(3) . . . . ?
C3 C2 C17 Fe01 -82.3(3) . . . 3_666 ?
C3 C2 C17 C18 -171.0(3) . . . . ?
C3 C2 C17 C21 6.3(4) . . . . ?
C3 C11 C15 C14 0.5(4) . . . . ?
C3 C11 C15 C16 -177.6(3) . . . . ?
C4 C5 C12 C6 -178.6(3) . . . . ?
C4 C5 C12 C16 0.8(4) . . . . ?
C4 C11 C15 C14 179.4(3) . . . . ?
C4 C11 C15 C16 1.3(4) . . . . ?
C5 C4 C11 C3 177.3(3) . . . . ?
C5 C4 C11 C15 -1.5(4) . . . . ?
C5 C12 C16 C13 -179.9(2) . . . . ?
C5 C12 C16 C15 -1.0(4) . . . . ?
C6 C7 C8 C13 0.2(4) . . . . ?
C6 C7 C22 Fe01 84.1(3) . . . . ?
C6 C7 C22 C23 -7.7(4) . . . . ?
C6 C7 C22 C26 175.4(3) . . . . ?
C6 C12 C16 C13 -0.4(4) . . . . ?
C6 C12 C16 C15 178.4(2) . . . . ?
C7 C6 C12 C5 -179.5(3) . . . . ?
C7 C6 C12 C16 1.0(4) . . . . ?
C7 C8 C13 C9 -178.3(3) . . . . ?
C7 C8 C13 C16 0.4(4) . . . . ?
C7 C22 C23 Fe01 124.4(3) . . . . ?
C7 C22 C23 C24 -175.9(3) . . . . ?
C7 C22 C26 Fe01 -124.7(3) . . . . ?
C7 C22 C26 C25 175.9(3) . . . . ?
C8 C7 C22 Fe01 -97.6(3) . . . . ?
C8 C7 C22 C23 170.6(3) . . . . ?
C8 C7 C22 C26 -6.2(4) . . . . ?
C8 C13 C16 C12 -0.3(4) . . . . ?
C8 C13 C16 C15 -179.1(2) . . . . ?
C9 C10 C14 C1 -178.5(3) . . . . ?
C9 C10 C14 C15 -0.1(4) . . . . ?
C9 C13 C16 C12 178.5(2) . . . . ?
C9 C13 C16 C15 -0.3(4) . . . . ?
C10 C9 C13 C8 178.5(3) . . . . ?
C10 C9 C13 C16 -0.3(4) . . . . ?
C10 C14 C15 C11 -178.6(2) . . . . ?
C10 C14 C15 C16 -0.5(4) . . . . ?
C11 C4 C5 C12 0.4(4) . . . . ?
C11 C15 C16 C12 -0.1(4) . . . . ?
C11 C15 C16 C13 178.8(2) . . . . ?
C12 C6 C7 C8 -0.9(4) . . . . ?
C12 C6 C7 C22 177.5(3) . . . . ?
C13 C9 C10 C14 0.5(4) . . . . ?
C14 C1 C2 C3 1.6(4) . . . . ?
C14 C1 C2 C17 -176.5(3) . . . . ?
C14 C15 C16 C12 -178.1(2) . . . . ?
C14 C15 C16 C13 0.7(4) . . . . ?
C17 C2 C3 C11 176.9(3) . . . . ?
C17 C18 C19 Fe01 -59.74(19) . . . 3_666 ?
C17 C18 C19 C20 -0.7(3) . . . . ?
C18 C17 C21 Fe01 58.31(18) . . . 3_666 ?
C18 C17 C21 C20 -1.0(3) . . . . ?
C18 C19 C20 Fe01 -59.17(19) . . . 3_666 ?
C18 C19 C20 C21 0.0(3) . . . . ?
C19 C20 C21 Fe01 -59.30(19) . . . 3_666 ?
C19 C20 C21 C17 0.6(3) . . . . ?
C21 C17 C18 Fe01 -58.25(18) . . . 3_666 ?
C21 C17 C18 C19 1.1(3) . . . . ?
C22 C7 C8 C13 -178.2(2) . . . . ?
C22 C23 C24 Fe01 -60.40(19) . . . . ?
C22 C23 C24 C25 -0.9(3) . . . . ?
C23 C22 C26 Fe01 57.94(18) . . . . ?
C23 C22 C26 C25 -1.5(3) . . . . ?
C23 C24 C25 Fe01 -59.45(19) . . . . ?
C23 C24 C25 C26 -0.1(3) . . . . ?
C24 C25 C26 Fe01 -58.96(19) . . . . ?
C24 C25 C26 C22 1.0(3) . . . . ?
C26 C22 C23 Fe01 -58.27(18) . . . . ?
C26 C22 C23 C24 1.5(3) . . . . ?
